data_7010729
loop_
_publ_author_name
'Toni-J. J. Kinnunen'
'Matti Haukka'
'Matti Nousiainen'
'Antti Patrikka'
'Tapani A. Pakkanen'

_publ_section_title
;
 Electron withdrawing and electron donating effects of 4,4'-bipyridine
 substituents on ruthenium mono(bipyridine) complexes
;
_journal_issue 18
_journal_name_full 'J. Chem. Soc., Dalton Trans.'
_journal_page_first 2649
_journal_page_last 2654
_journal_paper_doi 10.1039/b103067c
_journal_year 2001
_chemical_formula_sum 'C12 H17 Cl2 N2 O11.5 P2 Ru'
_chemical_formula_weight 607.19
_chemical_name_common trans(Cl)-[Ru(4,4'-phosbpy)(CO)2Cl2]
_chemical_name_systematic
; 
? 
;
_space_group_IT_number 14
_symmetry_cell_setting monoclinic
_symmetry_space_group_name_Hall '-P 2ybc'
_symmetry_space_group_name_H-M 'P 1 21/c 1'
_atom_sites_solution_hydrogens geom
_atom_sites_solution_primary heavy
_atom_sites_solution_secondary difmap
_audit_creation_method SHELXL-97
_cell_angle_alpha 90.00
_cell_angle_beta 99.9532(16)
_cell_angle_gamma 90.00
_cell_formula_units_Z 8
_cell_length_a 12.9936(3)
_cell_length_b 26.5886(7)
_cell_length_c 12.1315(3)
_cell_measurement_temperature 120(2)
_cell_volume 4128.13(18)
_computing_cell_refinement 'Denzo/Scalepack (Otwinowski & Minor, 1997)'
_computing_data_collection 'Collect (Nonius BV, 1997-2000)'
_computing_data_reduction 'Denzo/Scalepack (Otwinowski & Minor, 1997)'
_computing_molecular_graphics 'XP in SHELXTL v.5.1 (Bruker Axs, 1998)'
_computing_publication_material SHELXL-97
_computing_structure_refinement 'SHELXL-97 (Sheldrick, 1997)'
_computing_structure_solution 'DIRDIF99 (Beurskens et al., 1999)'
_diffrn_ambient_temperature 120(2)
_diffrn_detector_area_resol_mean 9
_diffrn_measured_fraction_theta_full 0.981
_diffrn_measured_fraction_theta_max 0.981
_diffrn_measurement_device '95mm CCD camera on \k-goniostat'
_diffrn_measurement_device_type KappaCCD
_diffrn_measurement_method CCD
_diffrn_radiation_monochromator 'horizonally mounted graphite crystal'
_diffrn_radiation_source 'fine-focus sealed tube'
_diffrn_radiation_type MoK\a
_diffrn_radiation_wavelength 0.71073
_diffrn_reflns_av_R_equivalents 0.1061
_diffrn_reflns_av_sigmaI/netI 0.0737
_diffrn_reflns_limit_h_max 14
_diffrn_reflns_limit_h_min -14
_diffrn_reflns_limit_k_max 31
_diffrn_reflns_limit_k_min -31
_diffrn_reflns_limit_l_max 14
_diffrn_reflns_limit_l_min -14
_diffrn_reflns_number 40510
_diffrn_reflns_theta_full 25.06
_diffrn_reflns_theta_max 25.06
_diffrn_reflns_theta_min 1.87
_exptl_absorpt_coefficient_mu 1.236
_exptl_absorpt_correction_T_max 0.8864
_exptl_absorpt_correction_T_min 0.7901
_exptl_crystal_colour yellow
_exptl_crystal_density_diffrn 1.954
_exptl_crystal_density_method 'not measured'
_exptl_crystal_description needle
_exptl_crystal_F_000 2424
_exptl_crystal_size_max 0.20
_exptl_crystal_size_mid 0.10
_exptl_crystal_size_min 0.10
_refine_diff_density_max 1.020
_refine_diff_density_min -0.791
_refine_diff_density_rms 0.159
_refine_ls_extinction_method none
_refine_ls_goodness_of_fit_ref 1.117
_refine_ls_hydrogen_treatment constr
_refine_ls_matrix_type full
_refine_ls_number_parameters 550
_refine_ls_number_reflns 7179
_refine_ls_number_restraints 0
_refine_ls_restrained_S_all 1.117
_refine_ls_R_factor_all 0.1034
_refine_ls_R_factor_gt 0.0605
_refine_ls_shift/su_max 0.001
_refine_ls_shift/su_mean 0.000
_refine_ls_structure_factor_coef Fsqd
_refine_ls_weighting_details 'calc w=1/[\s^2^(Fo^2^)+(0.0195P)^2^+52.9879P] where P=(Fo^2^+2Fc^2^)/3'
_refine_ls_weighting_scheme calc
_refine_ls_wR_factor_gt 0.1250
_refine_ls_wR_factor_ref 0.1443
_reflns_number_gt 4889
_reflns_number_total 7179
_reflns_threshold_expression >2sigma(I)
_cod_data_source_file b103067c.txt
_cod_data_source_block compound6
_cod_depositor_comments
;
The following automatic conversions were performed:
'_atom_site_symetry_multiplicity' tag replaced with
'_atom_site_symmetry_multiplicity'.

Automatic conversion script
Id: cif_correct_tags 1440 2010-10-19 06:21:57Z saulius 
;
_cod_original_sg_symbol_H-M 'P 21/c'
_cod_original_formula_sum 'C12 H17 Cl2 N2 O11.50 P2 Ru'
_cod_database_code 7010729

loop_
_symmetry_equiv_pos_as_xyz
'x, y, z'
'-x, y+1/2, -z+1/2'
'-x, -y, -z'
'x, -y-1/2, z-1/2'

loop_
_atom_site_label
_atom_site_type_symbol
_atom_site_fract_x
_atom_site_fract_y
_atom_site_fract_z
_atom_site_U_iso_or_equiv
_atom_site_adp_type
_atom_site_occupancy
_atom_site_symmetry_multiplicity
_atom_site_calc_flag
_atom_site_refinement_flags
_atom_site_disorder_assembly
_atom_site_disorder_group
Ru1 Ru 0.20094(5) 0.73726(3) 0.23715(6) 0.01802(18) Uani 1 1 d . . .
Cl1 Cl 0.08256(16) 0.76581(8) 0.07553(18) 0.0247(5) Uani 1 1 d . . .
Cl2 Cl 0.30683(16) 0.70188(8) 0.39985(18) 0.0239(5) Uani 1 1 d . . .
C1 C 0.1339(7) 0.7834(3) 0.3196(8) 0.023(2) Uani 1 1 d . . .
O1 O 0.0889(5) 0.8130(2) 0.3593(5) 0.0301(15) Uani 1 1 d . . .
C2 C 0.3032(7) 0.7854(3) 0.2245(7) 0.0200(19) Uani 1 1 d . . .
O2 O 0.3710(5) 0.8115(2) 0.2177(6) 0.0322(16) Uani 1 1 d . . .
N1 N 0.2582(5) 0.6849(2) 0.1314(6) 0.0174(15) Uani 1 1 d . . .
N2 N 0.1039(5) 0.6746(3) 0.2438(6) 0.0197(16) Uani 1 1 d . . .
C10 C 0.3355(6) 0.6938(3) 0.0751(7) 0.021(2) Uani 1 1 d . . .
H10 H 0.3755 0.7237 0.0907 0.025 Uiso 1 1 calc R . .
C11 C 0.3600(6) 0.6609(3) -0.0058(7) 0.0167(18) Uani 1 1 d . . .
H11 H 0.4164 0.6680 -0.0439 0.020 Uiso 1 1 calc R . .
C12 C 0.3010(6) 0.6179(3) -0.0298(7) 0.0194(19) Uani 1 1 d . . .
C13 C 0.2212(7) 0.6078(3) 0.0311(7) 0.0205(19) Uani 1 1 d . . .
H13 H 0.1810 0.5779 0.0176 0.025 Uiso 1 1 calc R . .
C14 C 0.2016(6) 0.6417(3) 0.1112(7) 0.0157(18) Uani 1 1 d . . .
C15 C 0.1200(6) 0.6344(3) 0.1812(7) 0.0181(19) Uani 1 1 d . . .
C16 C 0.0653(6) 0.5899(3) 0.1835(7) 0.0188(19) Uani 1 1 d . . .
H16 H 0.0754 0.5628 0.1355 0.023 Uiso 1 1 calc R . .
C17 C -0.0059(6) 0.5856(3) 0.2589(8) 0.0215(19) Uani 1 1 d . . .
C18 C -0.0206(7) 0.6259(3) 0.3235(7) 0.023(2) Uani 1 1 d . . .
H18 H -0.0688 0.6239 0.3740 0.028 Uiso 1 1 calc R . .
C19 C 0.0362(7) 0.6706(3) 0.3151(8) 0.024(2) Uani 1 1 d . . .
H19 H 0.0262 0.6985 0.3611 0.029 Uiso 1 1 calc R . .
P4 P 0.31722(17) 0.57876(9) -0.14831(19) 0.0211(5) Uani 1 1 d . . .
O11 O 0.4258(4) 0.5828(2) -0.1710(5) 0.0256(14) Uani 1 1 d . . .
O12 O 0.2288(5) 0.5999(2) -0.2407(5) 0.0288(15) Uani 1 1 d . . .
O13 O 0.2908(5) 0.5242(2) -0.1199(5) 0.0231(14) Uani 1 1 d . . .
P5 P -0.07204(17) 0.52710(9) 0.2773(2) 0.0212(5) Uani 1 1 d . . .
O21 O -0.1669(5) 0.5385(2) 0.3278(6) 0.0326(16) Uani 1 1 d . . .
O22 O -0.0973(4) 0.4995(2) 0.1668(5) 0.0241(14) Uani 1 1 d . . .
O23 O 0.0170(5) 0.4992(2) 0.3583(5) 0.0294(15) Uani 1 1 d . . .
Ru1B Ru 0.69408(5) 0.73823(3) 0.21014(6) 0.01893(19) Uani 1 1 d . . .
Cl1B Cl 0.56894(16) 0.76331(9) 0.05096(17) 0.0248(5) Uani 1 1 d . . .
Cl2B Cl 0.80932(17) 0.71181(8) 0.37501(19) 0.0267(5) Uani 1 1 d . . .
C1B C 0.6314(7) 0.7845(3) 0.2970(7) 0.0210(19) Uani 1 1 d . . .
O1B O 0.5976(5) 0.8144(3) 0.3469(6) 0.0338(16) Uani 1 1 d . . .
C2B C 0.7866(7) 0.7892(4) 0.1874(8) 0.027(2) Uani 1 1 d . . .
O2B O 0.8457(6) 0.8187(3) 0.1686(7) 0.050(2) Uani 1 1 d . . .
N1B N 0.7597(5) 0.6847(3) 0.1114(6) 0.0191(16) Uani 1 1 d . . .
N2B N 0.6015(5) 0.6726(3) 0.2217(6) 0.0204(16) Uani 1 1 d . . .
C10B C 0.8427(6) 0.6927(3) 0.0623(7) 0.0185(19) Uani 1 1 d . . .
H10B H 0.8778 0.7240 0.0742 0.022 Uiso 1 1 calc R . .
C11B C 0.8800(7) 0.6574(3) -0.0054(8) 0.025(2) Uani 1 1 d . . .
H11B H 0.9395 0.6645 -0.0386 0.030 Uiso 1 1 calc R . .
C12B C 0.8280(6) 0.6105(3) -0.0240(7) 0.0184(19) Uani 1 1 d . . .
C13B C 0.7434(6) 0.6026(3) 0.0290(7) 0.0194(19) Uani 1 1 d . . .
H13B H 0.7072 0.5714 0.0198 0.023 Uiso 1 1 calc R . .
C14B C 0.7105(7) 0.6400(3) 0.0962(7) 0.0209(19) Uani 1 1 d . . .
C15B C 0.6239(7) 0.6327(3) 0.1584(7) 0.0189(18) Uani 1 1 d . . .
C16B C 0.5708(6) 0.5870(3) 0.1592(7) 0.023(2) Uani 1 1 d . . .
H16B H 0.5877 0.5595 0.1156 0.027 Uiso 1 1 calc R . .
C17B C 0.4936(6) 0.5823(3) 0.2239(7) 0.0215(19) Uani 1 1 d . . .
C18B C 0.4724(6) 0.6231(3) 0.2881(7) 0.022(2) Uani 1 1 d . . .
H18B H 0.4206 0.6203 0.3344 0.027 Uiso 1 1 calc R . .
C19B C 0.5266(6) 0.6676(3) 0.2847(7) 0.021(2) Uani 1 1 d . . .
H19B H 0.5104 0.6954 0.3280 0.026 Uiso 1 1 calc R . .
P4B P 0.86722(17) 0.56538(8) -0.11848(19) 0.0205(5) Uani 1 1 d . . .
O11B O 0.8350(5) 0.5824(2) -0.2357(5) 0.0284(15) Uani 1 1 d . . .
O12B O 0.9863(4) 0.5621(2) -0.0802(5) 0.0278(15) Uani 1 1 d . . .
O13B O 0.8202(4) 0.5143(2) -0.0915(5) 0.0232(14) Uani 1 1 d . . .
P5B P 0.42985(17) 0.52228(9) 0.2361(2) 0.0214(5) Uani 1 1 d . . .
O21B O 0.3153(4) 0.5305(2) 0.2329(5) 0.0230(14) Uani 1 1 d . . .
O22B O 0.4490(5) 0.4903(2) 0.1351(5) 0.0280(15) Uani 1 1 d . . .
O23B O 0.4824(5) 0.4990(2) 0.3457(5) 0.0280(15) Uani 1 1 d . . .
O100 O 0.6743(5) 0.4840(3) 0.3845(5) 0.0318(16) Uani 1 1 d . . .
O101 O 0.3173(5) 0.4221(3) 0.3999(5) 0.0341(16) Uani 1 1 d . . .
O102 O 0.0132(5) 0.4049(3) 0.3988(6) 0.0406(18) Uani 1 1 d . . .
O103 O 0.2199(5) 0.5414(3) 0.4159(5) 0.0335(16) Uani 1 1 d . . .
O104 O -0.2713(5) 0.6060(2) 0.4240(6) 0.0353(16) Uani 1 1 d . . .
O105 O 0.1917(6) 0.6196(3) -0.4493(6) 0.0386(17) Uani 1 1 d . . .
O106 O 0.4919(6) 0.3829(3) 0.3802(6) 0.0447(19) Uani 1 1 d . . .
H121 H 0.2530 0.6244 -0.2746 0.050 Uiso 1 1 d . . .
H131 H 0.2237 0.5201 -0.1381 0.050 Uiso 1 1 d . . .
H231 H -0.0101 0.4749 0.3905 0.050 Uiso 1 1 d . . .
H122 H 1.0165 0.5661 -0.1375 0.050 Uiso 1 1 d . . .
H132 H 0.7757 0.5046 -0.1488 0.050 Uiso 1 1 d . . .
H221 H -0.0446 0.5012 0.1329 0.050 Uiso 1 1 d . . .
H222 H 0.4674 0.4604 0.1577 0.050 Uiso 1 1 d . . .
H232 H 0.5241 0.5207 0.3825 0.050 Uiso 1 1 d . . .
H00A H 0.7139 0.4967 0.3417 0.050 Uiso 1 1 d . . .
H00B H 0.6168 0.4764 0.3419 0.050 Uiso 1 1 d . . .
H01A H 0.2808 0.4221 0.3335 0.050 Uiso 1 1 d . . .
H01B H 0.3541 0.4491 0.4046 0.050 Uiso 1 1 d . . .
H02A H 0.0398 0.3957 0.3417 0.050 Uiso 1 1 d . . .
H02B H -0.0310 0.3819 0.4081 0.050 Uiso 1 1 d . . .
H03A H 0.2453 0.5481 0.3567 0.050 Uiso 1 1 d . . .
H03B H 0.1582 0.5298 0.3929 0.050 Uiso 1 1 d . . .
H04A H -0.2878 0.6372 0.4266 0.050 Uiso 1 1 d . . .
H04B H -0.2583 0.6009 0.3578 0.050 Uiso 1 1 d . . .
H05A H 0.2221 0.6429 -0.4811 0.050 Uiso 1 1 d . . .
H05B H 0.2411 0.6014 -0.4133 0.050 Uiso 1 1 d . . .
H06A H 0.5051 0.3512 0.3829 0.050 Uiso 1 1 d . . .
H06B H 0.4990 0.3924 0.3141 0.050 Uiso 1 1 d . . .

loop_
_atom_site_aniso_label
_atom_site_aniso_U_11
_atom_site_aniso_U_22
_atom_site_aniso_U_33
_atom_site_aniso_U_23
_atom_site_aniso_U_13
_atom_site_aniso_U_12
Ru1 0.0140(4) 0.0147(4) 0.0262(4) -0.0017(3) 0.0058(3) -0.0013(3)
Cl1 0.0204(11) 0.0255(12) 0.0278(12) 0.0026(10) 0.0026(8) -0.0012(9)
Cl2 0.0186(11) 0.0240(12) 0.0291(13) -0.0009(9) 0.0043(9) 0.0029(9)
C1 0.019(5) 0.021(5) 0.029(5) 0.002(4) 0.007(4) 0.002(4)
O1 0.024(3) 0.027(4) 0.041(4) -0.005(3) 0.013(3) 0.003(3)
C2 0.018(5) 0.021(5) 0.022(5) -0.002(4) 0.006(4) 0.001(4)
O2 0.026(4) 0.025(4) 0.048(4) -0.007(3) 0.014(3) -0.006(3)
N1 0.017(4) 0.011(4) 0.024(4) -0.001(3) 0.005(3) -0.001(3)
N2 0.011(4) 0.025(4) 0.024(4) -0.005(3) 0.006(3) 0.000(3)
C10 0.015(4) 0.018(5) 0.027(5) 0.001(4) -0.002(4) -0.007(4)
C11 0.015(4) 0.015(4) 0.021(5) -0.002(3) 0.006(3) -0.001(3)
C12 0.021(5) 0.014(4) 0.025(5) 0.003(4) 0.008(4) 0.009(4)
C13 0.019(5) 0.016(5) 0.025(5) 0.001(4) 0.000(4) -0.001(4)
C14 0.011(4) 0.017(4) 0.019(5) 0.006(3) 0.004(3) 0.001(3)
C15 0.012(4) 0.017(5) 0.023(5) 0.000(4) -0.003(3) 0.002(3)
C16 0.022(5) 0.015(4) 0.021(5) -0.003(4) 0.008(4) 0.001(4)
C17 0.015(4) 0.015(4) 0.033(5) 0.002(4) -0.001(4) 0.000(4)
C18 0.020(5) 0.021(5) 0.030(5) -0.003(4) 0.011(4) -0.001(4)
C19 0.018(5) 0.019(5) 0.034(6) -0.005(4) 0.004(4) 0.000(4)
P4 0.0190(12) 0.0185(12) 0.0272(13) -0.0021(10) 0.0074(9) -0.0002(10)
O11 0.022(3) 0.026(3) 0.031(4) -0.005(3) 0.009(3) 0.001(3)
O12 0.022(3) 0.030(4) 0.033(4) 0.002(3) 0.003(3) 0.000(3)
O13 0.024(3) 0.020(3) 0.025(3) -0.003(3) 0.004(3) -0.002(3)
P5 0.0174(12) 0.0184(12) 0.0294(13) -0.0008(10) 0.0087(9) -0.0027(9)
O21 0.025(4) 0.033(4) 0.044(4) -0.010(3) 0.019(3) -0.009(3)
O22 0.013(3) 0.025(3) 0.037(4) 0.000(3) 0.009(3) -0.003(3)
O23 0.024(3) 0.023(4) 0.040(4) 0.008(3) 0.002(3) -0.008(3)
Ru1B 0.0145(4) 0.0147(4) 0.0284(4) -0.0015(3) 0.0059(3) -0.0002(3)
Cl1B 0.0213(11) 0.0258(12) 0.0271(12) 0.0017(10) 0.0031(9) 0.0018(10)
Cl2B 0.0221(11) 0.0248(12) 0.0319(13) -0.0037(10) 0.0009(9) 0.0039(10)
C1B 0.024(5) 0.022(5) 0.016(5) 0.001(4) 0.001(4) -0.002(4)
O1B 0.035(4) 0.030(4) 0.038(4) -0.002(3) 0.011(3) 0.003(3)
C2B 0.028(5) 0.025(5) 0.032(6) -0.007(4) 0.016(4) 0.008(5)
O2B 0.043(5) 0.029(4) 0.086(6) -0.015(4) 0.035(4) -0.014(4)
N1B 0.016(4) 0.020(4) 0.022(4) 0.002(3) 0.004(3) -0.004(3)
N2B 0.014(4) 0.018(4) 0.029(4) 0.002(3) 0.004(3) 0.000(3)
C10B 0.019(5) 0.008(4) 0.030(5) 0.001(4) 0.009(4) -0.001(3)
C11B 0.017(5) 0.024(5) 0.035(6) 0.000(4) 0.008(4) 0.003(4)
C12B 0.018(5) 0.013(4) 0.024(5) 0.003(3) 0.002(4) -0.002(3)
C13B 0.019(5) 0.015(4) 0.024(5) 0.000(4) 0.005(4) -0.003(4)
C14B 0.019(5) 0.019(5) 0.026(5) 0.004(4) 0.008(4) 0.001(4)
C15B 0.021(5) 0.013(4) 0.022(5) -0.002(4) 0.004(4) 0.001(4)
C16B 0.018(5) 0.018(5) 0.032(5) 0.004(4) 0.007(4) -0.002(4)
C17B 0.018(4) 0.017(5) 0.029(5) -0.001(4) 0.005(4) 0.002(4)
C18B 0.009(4) 0.029(5) 0.029(5) 0.008(4) 0.003(4) -0.001(4)
C19B 0.013(5) 0.024(5) 0.028(5) 0.000(4) 0.006(4) 0.001(4)
P4B 0.0185(12) 0.0172(12) 0.0272(13) -0.0021(10) 0.0074(9) -0.0021(9)
O11B 0.028(4) 0.026(4) 0.032(4) -0.001(3) 0.005(3) 0.002(3)
O12B 0.019(3) 0.037(4) 0.029(4) -0.004(3) 0.008(3) -0.006(3)
O13B 0.022(3) 0.021(3) 0.026(3) -0.001(3) 0.003(3) -0.002(3)
P5B 0.0154(12) 0.0177(12) 0.0316(14) 0.0021(10) 0.0050(9) -0.0013(9)
O21B 0.014(3) 0.024(3) 0.032(4) -0.001(3) 0.004(2) -0.002(3)
O22B 0.028(4) 0.022(3) 0.034(4) -0.001(3) 0.005(3) -0.002(3)
O23B 0.025(3) 0.025(4) 0.033(4) 0.002(3) 0.001(3) -0.006(3)
O100 0.016(3) 0.039(4) 0.040(4) 0.005(3) 0.002(3) -0.008(3)
O101 0.029(4) 0.036(4) 0.038(4) 0.005(3) 0.007(3) -0.003(3)
O102 0.040(4) 0.034(4) 0.050(5) 0.005(3) 0.014(3) 0.007(3)
O103 0.022(3) 0.048(4) 0.032(4) -0.008(3) 0.010(3) -0.006(3)
O104 0.037(4) 0.031(4) 0.038(4) 0.000(3) 0.008(3) 0.007(3)
O105 0.050(4) 0.028(4) 0.036(4) 0.010(3) 0.001(3) 0.001(3)
O106 0.045(5) 0.033(4) 0.062(5) 0.004(4) 0.026(4) 0.014(3)

loop_
_atom_type_symbol
_atom_type_description
_atom_type_scat_dispersion_real
_atom_type_scat_dispersion_imag
_atom_type_scat_source
C C 0.0033 0.0016 'International Tables Vol C Tables 4.2.6.8 and 6.1.1.4'
H H 0.0000 0.0000 'International Tables Vol C Tables 4.2.6.8 and 6.1.1.4'
N N 0.0061 0.0033 'International Tables Vol C Tables 4.2.6.8 and 6.1.1.4'
O O 0.0106 0.0060 'International Tables Vol C Tables 4.2.6.8 and 6.1.1.4'
P P 0.1023 0.0942 'International Tables Vol C Tables 4.2.6.8 and 6.1.1.4'
Cl Cl 0.1484 0.1585 'International Tables Vol C Tables 4.2.6.8 and 6.1.1.4'
Ru Ru -1.2594 0.8363 'International Tables Vol C Tables 4.2.6.8 and 6.1.1.4'

loop_
_geom_angle_atom_site_label_1
_geom_angle_atom_site_label_2
_geom_angle_atom_site_label_3
_geom_angle
_geom_angle_site_symmetry_1
_geom_angle_site_symmetry_3
_geom_angle_publ_flag
C2 Ru1 C1 89.9(4) . . ?
C2 Ru1 N2 170.5(3) . . ?
C1 Ru1 N2 99.2(3) . . ?
C2 Ru1 N1 94.1(3) . . ?
C1 Ru1 N1 172.9(3) . . ?
N2 Ru1 N1 77.1(3) . . ?
C2 Ru1 Cl2 91.2(3) . . ?
C1 Ru1 Cl2 94.0(3) . . ?
N2 Ru1 Cl2 85.4(2) . . ?
N1 Ru1 Cl2 91.68(19) . . ?
C2 Ru1 Cl1 94.6(3) . . ?
C1 Ru1 Cl1 86.4(3) . . ?
N2 Ru1 Cl1 88.7(2) . . ?
N1 Ru1 Cl1 87.43(19) . . ?
Cl2 Ru1 Cl1 174.13(8) . . ?
O1 C1 Ru1 173.3(8) . . ?
O2 C2 Ru1 174.5(8) . . ?
C10 N1 C14 119.3(7) . . ?
C10 N1 Ru1 124.8(6) . . ?
C14 N1 Ru1 115.4(5) . . ?
C19 N2 C15 118.9(8) . . ?
C19 N2 Ru1 123.6(6) . . ?
C15 N2 Ru1 117.0(5) . . ?
N1 C10 C11 122.4(8) . . ?
N1 C10 H10 118.8 . . ?
C11 C10 H10 118.8 . . ?
C12 C11 C10 118.9(8) . . ?
C12 C11 H11 120.5 . . ?
C10 C11 H11 120.5 . . ?
C11 C12 C13 118.9(8) . . ?
C11 C12 P4 120.4(6) . . ?
C13 C12 P4 120.4(7) . . ?
C14 C13 C12 119.3(8) . . ?
C14 C13 H13 120.3 . . ?
C12 C13 H13 120.3 . . ?
N1 C14 C13 121.1(7) . . ?
N1 C14 C15 115.2(7) . . ?
C13 C14 C15 123.7(8) . . ?
N2 C15 C16 122.5(8) . . ?
N2 C15 C14 114.5(7) . . ?
C16 C15 C14 123.0(8) . . ?
C15 C16 C17 118.5(8) . . ?
C15 C16 H16 120.8 . . ?
C17 C16 H16 120.8 . . ?
C18 C17 C16 118.9(8) . . ?
C18 C17 P5 119.3(7) . . ?
C16 C17 P5 121.7(7) . . ?
C17 C18 C19 119.6(8) . . ?
C17 C18 H18 120.2 . . ?
C19 C18 H18 120.2 . . ?
N2 C19 C18 121.5(8) . . ?
N2 C19 H19 119.2 . . ?
C18 C19 H19 119.2 . . ?
O11 P4 O13 111.4(3) . . ?
O11 P4 O12 116.4(4) . . ?
O13 P4 O12 109.5(3) . . ?
O11 P4 C12 110.4(4) . . ?
O13 P4 C12 107.5(4) . . ?
O12 P4 C12 100.9(4) . . ?
P4 O12 H121 109.3 . . ?
P4 O13 H131 108.4 . . ?
O21 P5 O22 113.1(4) . . ?
O21 P5 O23 114.1(4) . . ?
O22 P5 O23 110.4(4) . . ?
O21 P5 C17 108.5(4) . . ?
O22 P5 C17 110.1(4) . . ?
O23 P5 C17 99.8(4) . . ?
P5 O22 H221 109.2 . . ?
P5 O23 H231 109.0 . . ?
C2B Ru1B C1B 87.7(4) . . ?
C2B Ru1B N1B 94.1(3) . . ?
C1B Ru1B N1B 178.0(3) . . ?
C2B Ru1B N2B 171.1(3) . . ?
C1B Ru1B N2B 101.1(3) . . ?
N1B Ru1B N2B 77.1(3) . . ?
C2B Ru1B Cl2B 90.6(3) . . ?
C1B Ru1B Cl2B 89.6(3) . . ?
N1B Ru1B Cl2B 91.17(19) . . ?
N2B Ru1B Cl2B 89.0(2) . . ?
C2B Ru1B Cl1B 92.5(3) . . ?
C1B Ru1B Cl1B 88.3(3) . . ?
N1B Ru1B Cl1B 90.83(19) . . ?
N2B Ru1B Cl1B 88.23(19) . . ?
Cl2B Ru1B Cl1B 176.17(8) . . ?
O1B C1B Ru1B 175.9(8) . . ?
O2B C2B Ru1B 175.8(8) . . ?
C10B N1B C14B 118.6(7) . . ?
C10B N1B Ru1B 125.3(6) . . ?
C14B N1B Ru1B 116.1(5) . . ?
C19B N2B C15B 119.1(7) . . ?
C19B N2B Ru1B 126.1(6) . . ?
C15B N2B Ru1B 114.8(5) . . ?
N1B C10B C11B 123.3(8) . . ?
N1B C10B H10B 118.4 . . ?
C11B C10B H10B 118.4 . . ?
C10B C11B C12B 118.9(8) . . ?
C10B C11B H11B 120.6 . . ?
C12B C11B H11B 120.6 . . ?
C13B C12B C11B 117.1(8) . . ?
C13B C12B P4B 122.1(6) . . ?
C11B C12B P4B 120.7(6) . . ?
C12B C13B C14B 120.7(8) . . ?
C12B C13B H13B 119.7 . . ?
C14B C13B H13B 119.7 . . ?
N1B C14B C13B 121.5(8) . . ?
N1B C14B C15B 115.6(7) . . ?
C13B C14B C15B 122.9(8) . . ?
N2B C15B C16B 121.1(8) . . ?
N2B C15B C14B 116.1(7) . . ?
C16B C15B C14B 122.6(8) . . ?
C17B C16B C15B 119.4(8) . . ?
C17B C16B H16B 120.3 . . ?
C15B C16B H16B 120.3 . . ?
C16B C17B C18B 118.7(8) . . ?
C16B C17B P5B 120.9(7) . . ?
C18B C17B P5B 120.2(6) . . ?
C19B C18B C17B 120.0(8) . . ?
C19B C18B H18B 120.0 . . ?
C17B C18B H18B 120.0 . . ?
N2B C19B C18B 121.6(8) . . ?
N2B C19B H19B 119.2 . . ?
C18B C19B H19B 119.2 . . ?
O11B P4B O12B 114.1(4) . . ?
O11B P4B O13B 114.5(3) . . ?
O12B P4B O13B 107.4(3) . . ?
O11B P4B C12B 110.2(4) . . ?
O12B P4B C12B 103.1(4) . . ?
O13B P4B C12B 106.6(4) . . ?
P4B O12B H122 108.9 . . ?
P4B O13B H132 109.0 . . ?
O21B P5B O23B 112.2(4) . . ?
O21B P5B O22B 110.7(4) . . ?
O23B P5B O22B 111.1(4) . . ?
O21B P5B C17B 109.6(4) . . ?
O23B P5B C17B 106.7(4) . . ?
O22B P5B C17B 106.3(4) . . ?
P5B O22B H222 109.2 . . ?
P5B O23B H232 109.2 . . ?
H00A O100 H00B 106.3 . . ?
H01A O101 H01B 105.8 . . ?
H02A O102 H02B 105.7 . . ?
H03A O103 H03B 106.0 . . ?
H04A O104 H04B 106.1 . . ?
H05A O105 H05B 105.8 . . ?
H06A O106 H06B 105.8 . . ?

loop_
_geom_bond_atom_site_label_1
_geom_bond_atom_site_label_2
_geom_bond_distance
_geom_bond_site_symmetry_2
_geom_bond_publ_flag
Ru1 C2 1.870(9) . ?
Ru1 C1 1.888(9) . ?
Ru1 N2 2.099(7) . ?
Ru1 N1 2.113(7) . ?
Ru1 Cl2 2.395(2) . ?
Ru1 Cl1 2.397(2) . ?
C1 O1 1.137(10) . ?
C2 O2 1.136(10) . ?
N1 C10 1.330(11) . ?
N1 C14 1.363(10) . ?
N2 C19 1.341(11) . ?
N2 C15 1.348(11) . ?
C10 C11 1.391(12) . ?
C10 H10 0.9500 . ?
C11 C12 1.380(12) . ?
C11 H11 0.9500 . ?
C12 C13 1.399(12) . ?
C12 P4 1.816(9) . ?
C13 C14 1.382(12) . ?
C13 H13 0.9500 . ?
C14 C15 1.480(11) . ?
C15 C16 1.384(12) . ?
C16 C17 1.415(12) . ?
C16 H16 0.9500 . ?
C17 C18 1.358(12) . ?
C17 P5 1.810(9) . ?
C18 C19 1.413(12) . ?
C18 H18 0.9500 . ?
C19 H19 0.9500 . ?
P4 O11 1.487(6) . ?
P4 O13 1.543(6) . ?
P4 O12 1.565(6) . ?
O12 H121 0.8585 . ?
O13 H131 0.8683 . ?
P5 O21 1.500(6) . ?
P5 O22 1.514(6) . ?
P5 O23 1.569(7) . ?
O22 H221 0.8600 . ?
O23 H231 0.8601 . ?
Ru1B C2B 1.864(10) . ?
Ru1B C1B 1.893(9) . ?
Ru1B N1B 2.130(7) . ?
Ru1B N2B 2.137(7) . ?
Ru1B Cl2B 2.388(2) . ?
Ru1B Cl1B 2.394(2) . ?
C1B O1B 1.132(10) . ?
C2B O2B 1.148(11) . ?
N1B C10B 1.336(10) . ?
N1B C14B 1.348(11) . ?
N2B C19B 1.344(11) . ?
N2B C15B 1.370(11) . ?
C10B C11B 1.389(12) . ?
C10B H10B 0.9500 . ?
C11B C12B 1.417(12) . ?
C11B H11B 0.9500 . ?
C12B C13B 1.383(12) . ?
C12B P4B 1.793(9) . ?
C13B C14B 1.399(12) . ?
C13B H13B 0.9500 . ?
C14B C15B 1.473(12) . ?
C15B C16B 1.398(12) . ?
C16B C17B 1.383(12) . ?
C16B H16B 0.9500 . ?
C17B C18B 1.391(12) . ?
C17B P5B 1.815(9) . ?
C18B C19B 1.382(12) . ?
C18B H18B 0.9500 . ?
C19B H19B 0.9500 . ?
P4B O11B 1.482(7) . ?
P4B O12B 1.540(6) . ?
P4B O13B 1.548(6) . ?
O12B H122 0.8613 . ?
O13B H132 0.8632 . ?
P5B O21B 1.498(6) . ?
P5B O23B 1.517(7) . ?
P5B O22B 1.547(7) . ?
O22B H222 0.8601 . ?
O23B H232 0.8612 . ?
O100 H00A 0.8605 . ?
O100 H00B 0.8552 . ?
O101 H01A 0.8613 . ?
O101 H01B 0.8596 . ?
O102 H02A 0.8618 . ?
O102 H02B 0.8604 . ?
O103 H03A 0.8590 . ?
O103 H03B 0.8598 . ?
O104 H04A 0.8578 . ?
O104 H04B 0.8594 . ?
O105 H05A 0.8606 . ?
O105 H05B 0.8606 . ?
O106 H06A 0.8597 . ?
O106 H06B 0.8611 . ?

loop_
_geom_hbond_atom_site_label_D
_geom_hbond_atom_site_label_H
_geom_hbond_atom_site_label_A
_geom_hbond_distance_DH
_geom_hbond_distance_HA
_geom_hbond_distance_DA
_geom_hbond_angle_DHA
_geom_hbond_site_symmetry_A
O100 H00B O23B 0.86 1.85 2.488(8) 129.5 .
O23B H232 O100 0.86 2.18 2.488(8) 100.8 .
O22B H222 O11 0.86 1.79 2.523(8) 142.2 3_665
O22 H221 O12B 0.86 1.99 2.527(8) 119.1 3_665
O12B H122 O22 0.86 2.10 2.527(8) 110.1 3_665
O13B H132 O21B 0.86 1.70 2.533(8) 161.2 3_665
O105 H05B O12 0.86 2.13 2.548(9) 109.5 .
O12 H121 O105 0.86 2.14 2.548(9) 108.9 .
O101 H01A O11B 0.86 1.75 2.556(9) 154.6 3_665
O23 H231 O102 0.86 1.88 2.555(9) 133.7 .
O13 H131 O22 0.87 1.70 2.558(8) 169.3 3_565
O104 H04B O21 0.86 2.11 2.639(9) 119.5 .
O100 H00A O21 0.86 1.94 2.705(8) 148.1 1_655
O103 H03A O21B 0.86 1.94 2.739(8) 153.5 .
O103 H03B O23 0.86 1.98 2.840(8) 173.0 .
O102 H02B O105 0.86 2.23 2.907(10) 135.5 3_565
O106 H06A O2 0.86 2.42 2.986(9) 123.5 2_645
O102 H02A O11B 0.86 2.32 3.044(9) 142.4 3_665
O106 H06B O11 0.86 2.23 3.059(9) 160.4 3_665
O12 H121 O2 0.86 2.30 3.087(9) 151.9 4_575
O104 H04A Cl2B 0.86 2.49 3.095(7) 128.3 1_455
O101 H01B O23B 0.86 2.34 3.117(9) 150.8 .
O102 H02A O2B 0.86 2.54 3.131(10) 126.1 2_645
O100 H00B O11 0.86 2.59 3.223(9) 132.1 3_665
C18 H18 Cl2B 0.95 2.82 3.313(9) 113.0 1_455
O105 H05B O100 0.86 2.52 3.282(9) 147.8 3_665
O105 H05A Cl2 0.86 2.51 3.364(7) 170.9 1_554
O106 H06A Cl1B 0.86 2.70 3.414(8) 141.4 2_645
C16 H16 O13B 0.95 2.56 3.422(10) 150.3 3_665
C18B H18B Cl2 0.95 2.82 3.444(9) 124.6 .
C11B H11B O1 0.95 2.55 3.495(11) 175.4 4_675
C19 H19 Cl1 0.95 2.75 3.542(9) 141.7 4_576

loop_
_geom_torsion_atom_site_label_1
_geom_torsion_atom_site_label_2
_geom_torsion_atom_site_label_3
_geom_torsion_atom_site_label_4
_geom_torsion
_geom_torsion_site_symmetry_1
_geom_torsion_site_symmetry_2
_geom_torsion_site_symmetry_3
_geom_torsion_site_symmetry_4
_geom_torsion_publ_flag
C2 Ru1 C1 O1 83(7) . . . . ?
N2 Ru1 C1 O1 -99(7) . . . . ?
N1 Ru1 C1 O1 -41(8) . . . . ?
Cl2 Ru1 C1 O1 175(7) . . . . ?
Cl1 Ru1 C1 O1 -11(7) . . . . ?
C1 Ru1 C2 O2 143(8) . . . . ?
N2 Ru1 C2 O2 -20(9) . . . . ?
N1 Ru1 C2 O2 -43(8) . . . . ?
Cl2 Ru1 C2 O2 49(8) . . . . ?
Cl1 Ru1 C2 O2 -130(8) . . . . ?
C2 Ru1 N1 C10 -5.6(7) . . . . ?
C1 Ru1 N1 C10 119(3) . . . . ?
N2 Ru1 N1 C10 178.2(7) . . . . ?
Cl2 Ru1 N1 C10 -96.9(6) . . . . ?
Cl1 Ru1 N1 C10 88.9(7) . . . . ?
C2 Ru1 N1 C14 -177.4(6) . . . . ?
C1 Ru1 N1 C14 -53(3) . . . . ?
N2 Ru1 N1 C14 6.3(5) . . . . ?
Cl2 Ru1 N1 C14 91.2(5) . . . . ?
Cl1 Ru1 N1 C14 -83.0(5) . . . . ?
C2 Ru1 N2 C19 147.7(18) . . . . ?
C1 Ru1 N2 C19 -15.3(7) . . . . ?
N1 Ru1 N2 C19 170.9(7) . . . . ?
Cl2 Ru1 N2 C19 78.1(7) . . . . ?
Cl1 Ru1 N2 C19 -101.5(7) . . . . ?
C2 Ru1 N2 C15 -25(2) . . . . ?
C1 Ru1 N2 C15 172.4(6) . . . . ?
N1 Ru1 N2 C15 -1.5(6) . . . . ?
Cl2 Ru1 N2 C15 -94.3(6) . . . . ?
Cl1 Ru1 N2 C15 86.2(6) . . . . ?
C14 N1 C10 C11 1.3(12) . . . . ?
Ru1 N1 C10 C11 -170.3(6) . . . . ?
N1 C10 C11 C12 1.0(13) . . . . ?
C10 C11 C12 C13 -2.5(12) . . . . ?
C10 C11 C12 P4 170.9(6) . . . . ?
C11 C12 C13 C14 1.9(12) . . . . ?
P4 C12 C13 C14 -171.5(6) . . . . ?
C10 N1 C14 C13 -1.9(12) . . . . ?
Ru1 N1 C14 C13 170.4(6) . . . . ?
C10 N1 C14 C15 177.7(7) . . . . ?
Ru1 N1 C14 C15 -9.9(9) . . . . ?
C12 C13 C14 N1 0.3(12) . . . . ?
C12 C13 C14 C15 -179.3(8) . . . . ?
C19 N2 C15 C16 3.4(12) . . . . ?
Ru1 N2 C15 C16 176.1(6) . . . . ?
C19 N2 C15 C14 -175.9(7) . . . . ?
Ru1 N2 C15 C14 -3.2(9) . . . . ?
N1 C14 C15 N2 8.6(10) . . . . ?
C13 C14 C15 N2 -171.7(8) . . . . ?
N1 C14 C15 C16 -170.7(7) . . . . ?
C13 C14 C15 C16 9.0(13) . . . . ?
N2 C15 C16 C17 -3.5(12) . . . . ?
C14 C15 C16 C17 175.7(7) . . . . ?
C15 C16 C17 C18 2.1(12) . . . . ?
C15 C16 C17 P5 -174.2(6) . . . . ?
C16 C17 C18 C19 -0.8(13) . . . . ?
P5 C17 C18 C19 175.7(7) . . . . ?
C15 N2 C19 C18 -1.9(12) . . . . ?
Ru1 N2 C19 C18 -174.2(6) . . . . ?
C17 C18 C19 N2 0.7(13) . . . . ?
C11 C12 P4 O11 29.0(8) . . . . ?
C13 C12 P4 O11 -157.7(7) . . . . ?
C11 C12 P4 O13 150.6(7) . . . . ?
C13 C12 P4 O13 -36.1(8) . . . . ?
C11 C12 P4 O12 -94.7(7) . . . . ?
C13 C12 P4 O12 78.6(7) . . . . ?
C18 C17 P5 O21 23.7(8) . . . . ?
C16 C17 P5 O21 -160.0(7) . . . . ?
C18 C17 P5 O22 147.9(7) . . . . ?
C16 C17 P5 O22 -35.7(8) . . . . ?
C18 C17 P5 O23 -96.0(7) . . . . ?
C16 C17 P5 O23 80.4(7) . . . . ?
C2B Ru1B C1B O1B 7(11) . . . . ?
N1B Ru1B C1B O1B -149(9) . . . . ?
N2B Ru1B C1B O1B -173(11) . . . . ?
Cl2B Ru1B C1B O1B 98(11) . . . . ?
Cl1B Ru1B C1B O1B -85(11) . . . . ?
C1B Ru1B C2B O2B -171(13) . . . . ?
N1B Ru1B C2B O2B 8(13) . . . . ?
N2B Ru1B C2B O2B 12(14) . . . . ?
Cl2B Ru1B C2B O2B 99(13) . . . . ?
Cl1B Ru1B C2B O2B -83(13) . . . . ?
C2B Ru1B N1B C10B 2.7(7) . . . . ?
C1B Ru1B N1B C10B 159(9) . . . . ?
N2B Ru1B N1B C10B -176.7(7) . . . . ?
Cl2B Ru1B N1B C10B -88.0(7) . . . . ?
Cl1B Ru1B N1B C10B 95.3(7) . . . . ?
C2B Ru1B N1B C14B -175.5(6) . . . . ?
C1B Ru1B N1B C14B -19(9) . . . . ?
N2B Ru1B N1B C14B 5.1(6) . . . . ?
Cl2B Ru1B N1B C14B 93.8(6) . . . . ?
Cl1B Ru1B N1B C14B -82.9(6) . . . . ?
C2B Ru1B N2B C19B 172(2) . . . . ?
C1B Ru1B N2B C19B -5.4(7) . . . . ?
N1B Ru1B N2B C19B 175.4(7) . . . . ?
Cl2B Ru1B N2B C19B 84.0(7) . . . . ?
Cl1B Ru1B N2B C19B -93.3(7) . . . . ?
C2B Ru1B N2B C15B -8(3) . . . . ?
C1B Ru1B N2B C15B 175.2(6) . . . . ?
N1B Ru1B N2B C15B -4.0(6) . . . . ?
Cl2B Ru1B N2B C15B -95.4(6) . . . . ?
Cl1B Ru1B N2B C15B 87.3(6) . . . . ?
C14B N1B C10B C11B 1.0(13) . . . . ?
Ru1B N1B C10B C11B -177.1(6) . . . . ?
N1B C10B C11B C12B 0.2(13) . . . . ?
C10B C11B C12B C13B -1.2(12) . . . . ?
C10B C11B C12B P4B 175.5(7) . . . . ?
C11B C12B C13B C14B 1.1(12) . . . . ?
P4B C12B C13B C14B -175.6(7) . . . . ?
C10B N1B C14B C13B -1.1(12) . . . . ?
Ru1B N1B C14B C13B 177.2(6) . . . . ?
C10B N1B C14B C15B 176.3(7) . . . . ?
Ru1B N1B C14B C15B -5.3(9) . . . . ?
C12B C13B C14B N1B 0.0(13) . . . . ?
C12B C13B C14B C15B -177.2(8) . . . . ?
C19B N2B C15B C16B -0.6(12) . . . . ?
Ru1B N2B C15B C16B 178.9(6) . . . . ?
C19B N2B C15B C14B -176.9(7) . . . . ?
Ru1B N2B C15B C14B 2.6(9) . . . . ?
N1B C14B C15B N2B 1.8(11) . . . . ?
C13B C14B C15B N2B 179.2(8) . . . . ?
N1B C14B C15B C16B -174.5(8) . . . . ?
C13B C14B C15B C16B 3.0(13) . . . . ?
N2B C15B C16B C17B 0.8(13) . . . . ?
C14B C15B C16B C17B 176.9(8) . . . . ?
C15B C16B C17B C18B -1.2(13) . . . . ?
C15B C16B C17B P5B -175.1(6) . . . . ?
C16B C17B C18B C19B 1.3(13) . . . . ?
P5B C17B C18B C19B 175.3(6) . . . . ?
C15B N2B C19B C18B 0.8(12) . . . . ?
Ru1B N2B C19B C18B -178.7(6) . . . . ?
C17B C18B C19B N2B -1.1(13) . . . . ?
C13B C12B P4B O11B 104.1(7) . . . . ?
C11B C12B P4B O11B -72.4(8) . . . . ?
C13B C12B P4B O12B -133.6(7) . . . . ?
C11B C12B P4B O12B 49.8(8) . . . . ?
C13B C12B P4B O13B -20.6(8) . . . . ?
C11B C12B P4B O13B 162.8(7) . . . . ?
C16B C17B P5B O21B -139.5(7) . . . . ?
C18B C17B P5B O21B 46.6(8) . . . . ?
C16B C17B P5B O23B 98.8(8) . . . . ?
C18B C17B P5B O23B -75.0(8) . . . . ?
C16B C17B P5B O22B -19.8(8) . . . . ?
C18B C17B P5B O22B 166.3(7) . . . . ?
